data_4035570
loop_
_publ_author_name
'Nechaev, Anton A.'
'Van Hecke, Kristof'
'Zaman, Manzoor'
'Kashtanov, Stepan'
'Ungur, Liviu'
'Pereshivko, Olga P.'
'Peshkov, Vsevolod A.'
'Van der Eycken, Erik V.'

_publ_section_title
;
 Gold-Catalyzed Post-Ugi Ipso-Cyclization with Switchable
 Diastereoselectivity.
;
_journal_issue 15
_journal_name_full 'The Journal of organic chemistry'
_journal_page_first 8170
_journal_page_last 8182
_journal_paper_doi 10.1021/acs.joc.8b00953
_journal_volume 83
_journal_year 2018
_chemical_absolute_configuration ad
_chemical_formula_moiety 'C24 H28 N2 O3'
_chemical_formula_sum 'C24 H28 N2 O3'
_chemical_formula_weight 392.48
_space_group_crystal_system monoclinic
_space_group_IT_number 9
_space_group_name_Hall 'I -2ya'
_space_group_name_H-M_alt 'I 1 a 1'
_atom_sites_solution_hydrogens mixed
_atom_sites_solution_primary direct
_audit_creation_date 2017-09-18
_audit_creation_method
;
Olex2 1.2
(compiled Aug 10 2017 17:28:52 for OlexSys, GUI svn.r5381)
;
_cell_angle_alpha 90
_cell_angle_beta 113.578(6)
_cell_angle_gamma 90
_cell_formula_units_Z 4
_cell_length_a 9.4719(4)
_cell_length_b 24.5538(10)
_cell_length_c 9.7594(5)
_cell_measurement_reflns_used 8117
_cell_measurement_temperature 100.0(1)
_cell_measurement_theta_max 75.2930
_cell_measurement_theta_min 3.4520
_cell_volume 2080.27(19)
_computing_cell_refinement 'CrysAlisPro 1.171.38.41 (Rigaku OD, 2015)'
_computing_data_collection 'CrysAlisPro 1.171.38.41 (Rigaku OD, 2015)'
_computing_data_reduction 'CrysAlisPro 1.171.38.41 (Rigaku OD, 2015)'
_computing_molecular_graphics 'Olex2 (Dolomanov et al., 2009)'
_computing_publication_material 'Olex2 (Dolomanov et al., 2009)'
_computing_structure_refinement 'ShelXL (Sheldrick, 2015)'
_computing_structure_solution 'ShelXS (Sheldrick, 2008)'
_diffrn_ambient_environment N~2~
_diffrn_ambient_temperature 100.0(1)
_diffrn_detector 'CCD plate'
_diffrn_detector_area_resol_mean 10.4839
_diffrn_detector_type Atlas
_diffrn_measured_fraction_theta_full 1.000
_diffrn_measured_fraction_theta_max 0.989
_diffrn_measurement_details
;
List of Runs (angles in degrees, time in seconds):

  # Type    Start    End  Width  t~exp~   \w     \q     \k     \f   Frames
--------------------------------------------------------------------------
  1  \w    -70.00  31.00   1.00    1.00    --  -41.80  59.00-120.00  101
  2  \w    -55.00 -13.00   1.00    1.00    --  -41.80 -59.00  99.00   42
  3  \w     36.00 138.00   1.00    1.50    --  109.13 -59.00  99.00  102
  4  \w     80.00 178.00   1.00    1.50    --  109.13  59.00-120.00   98
  5  \w      1.00  83.00   1.00    1.00    --   41.80 -99.00  90.00   82
  6  \w     23.00  98.00   1.00    1.00    --   41.80-125.00   0.00   75
  7  \w    102.00 115.00   1.00    1.00    --   41.80  59.00-120.00   13
  8  \w     81.00 178.00   1.00    1.50    --  109.13  30.00 -30.00   97
  9  \w     37.00 138.00   1.00    1.50    --  109.13 -61.00 -30.00  101
 10  \w     94.00 178.00   1.00    1.50    --  109.13 125.00  30.00   84
 11  \w     81.00 178.00   1.00    1.50    --  109.13  30.00-180.00   97
 12  \w     94.00 178.00   1.00    1.50    --  109.13 125.00 150.00   84
 13  \w   -114.00 -14.00   1.00    1.00    --  -41.80 -57.00 -30.00  100
 14  \w     48.00 118.00   1.00    1.00    --   41.80  77.00 -60.00   70
 15  \w      9.00 118.00   1.00    1.00    --   41.80  77.00 120.00  109
 16  \w     36.00 121.00   1.00    1.50    --  109.13-125.00 120.00   85
 17  \w     83.00 178.00   1.00    1.50    --  109.13  45.00  30.00   95
 18  \w     80.00 178.00   1.00    1.50    --  109.13  61.00-150.00   98
 19  \w     80.00 178.00   1.00    1.50    --  109.13  61.00 -90.00   98
 20  \w     80.00 178.00   1.00    1.50    --  109.13  61.00  60.00   98
 21  \w     77.00 178.00   1.00    1.50    --  109.13  77.00  90.00  101
 22  \w    -70.00  31.00   1.00    1.00    --  -41.80  57.00  30.00  101
 23  \w      9.00 118.00   1.00    1.00    --   41.80  77.00 -90.00  109
 24  \w     14.00 115.00   1.00    1.00    --   41.80  57.00  60.00  101
 25  \w     77.00 178.00   1.00    1.50    --  109.13  77.00 -30.00  101
;
_diffrn_measurement_device 'four-circle diffractometer'
_diffrn_measurement_device_type 'SuperNova, Dual, Cu at zero, Atlas'
_diffrn_measurement_method '\w scans'
_diffrn_orient_matrix_type 'CrysAlisPro convention (1999,Acta A55,543-557)'
_diffrn_orient_matrix_UB_11 -0.0531837000
_diffrn_orient_matrix_UB_12 0.0424142000
_diffrn_orient_matrix_UB_13 -0.1269483000
_diffrn_orient_matrix_UB_21 -0.1672057000
_diffrn_orient_matrix_UB_22 -0.0064560000
_diffrn_orient_matrix_UB_23 -0.0149881000
_diffrn_orient_matrix_UB_31 0.0257607000
_diffrn_orient_matrix_UB_32 0.0457725000
_diffrn_orient_matrix_UB_33 0.1156362000
_diffrn_radiation_monochromator mirror
_diffrn_radiation_probe x-ray
_diffrn_radiation_type CuK\a
_diffrn_radiation_wavelength 1.54184
_diffrn_reflns_av_R_equivalents 0.0579
_diffrn_reflns_av_unetI/netI 0.0485
_diffrn_reflns_Laue_measured_fraction_full 1.000
_diffrn_reflns_Laue_measured_fraction_max 0.989
_diffrn_reflns_limit_h_max 11
_diffrn_reflns_limit_h_min -11
_diffrn_reflns_limit_k_max 30
_diffrn_reflns_limit_k_min -30
_diffrn_reflns_limit_l_max 12
_diffrn_reflns_limit_l_min -11
_diffrn_reflns_number 13153
_diffrn_reflns_point_group_measured_fraction_full 0.972
_diffrn_reflns_point_group_measured_fraction_max 0.942
_diffrn_reflns_theta_full 67.684
_diffrn_reflns_theta_max 75.439
_diffrn_reflns_theta_min 3.600
_diffrn_source 'micro-focus sealed X-ray tube'
_diffrn_source_type 'SuperNova (Cu) X-ray Source'
_exptl_absorpt_coefficient_mu 0.660
_exptl_absorpt_correction_T_max 0.981
_exptl_absorpt_correction_T_min 0.929
_exptl_absorpt_correction_type gaussian
_exptl_absorpt_process_details
;
CrysAlisPro 1.171.38.41 (Rigaku Oxford Diffraction, 2015)
Numerical absorption correction based on gaussian integration over
			a multifaceted crystal model
Empirical absorption correction using spherical harmonics,
 implemented in SCALE3 ABSPACK scaling algorithm.
;
_exptl_crystal_colour 'clear colourless'
_exptl_crystal_colour_lustre clear
_exptl_crystal_colour_primary colourless
_exptl_crystal_density_diffrn 1.253
_exptl_crystal_description 'rect. Prism'
_exptl_crystal_F_000 840
_exptl_crystal_size_max 0.359
_exptl_crystal_size_mid 0.122
_exptl_crystal_size_min 0.075
_refine_diff_density_max 0.202
_refine_diff_density_min -0.214
_refine_diff_density_rms 0.043
_refine_ls_abs_structure_details
;
 Flack x determined using 1641 quotients [(I+)-(I-)]/[(I+)+(I-)]
 (Parsons and Flack (2004), Acta Cryst. A60, s61).
;
_refine_ls_abs_structure_Flack -0.04(17)
_refine_ls_extinction_coef 0.0017(3)
_refine_ls_extinction_expression Fc^*^=kFc[1+0.001xFc^2^\l^3^/sin(2\q)]^-1/4^
_refine_ls_extinction_method SHELXL
_refine_ls_goodness_of_fit_ref 1.061
_refine_ls_hydrogen_treatment mixed
_refine_ls_matrix_type full
_refine_ls_number_parameters 270
_refine_ls_number_reflns 4052
_refine_ls_number_restraints 3
_refine_ls_restrained_S_all 1.060
_refine_ls_R_factor_all 0.0439
_refine_ls_R_factor_gt 0.0389
_refine_ls_shift/su_max 0.000
_refine_ls_shift/su_mean 0.000
_refine_ls_structure_factor_coef Fsqd
_refine_ls_weighting_details 'w=1/[\s^2^(Fo^2^)+(0.0536P)^2^+0.7659P] where P=(Fo^2^+2Fc^2^)/3'
_refine_ls_weighting_scheme calc
_refine_ls_wR_factor_gt 0.0978
_refine_ls_wR_factor_ref 0.1041
_reflns_Friedel_coverage 0.897
_reflns_Friedel_fraction_full 0.945
_reflns_Friedel_fraction_max 0.894
_reflns_number_gt 3780
_reflns_number_total 4052
_reflns_threshold_expression 'I > 2\s(I)'
_cod_data_source_file jo8b00953_si_006.cif
_cod_data_source_block evde_ugent011
_cod_database_code 4035570
_shelxl_version_number 2013-4
_chemical_oxdiff_formula 'C24 H28 N2 O3'
_shelx_space_group_comment
;
The symmetry employed for this shelxl refinement is uniquely defined
by the following loop, which should always be used as a source of
symmetry information in preference to the above space-group names.
They are only intended as comments.
;
_reflns_odcompleteness_completeness 100.00
_reflns_odcompleteness_iscentric 1
_reflns_odcompleteness_theta 66.97
_olex2_refinement_description
;
1. Fixed Uiso
 At 1.2 times of:
  All C(H) groups, All C(H,H) groups
 At 1.5 times of:
  All C(H,H,H) groups
2. Restrained distances
 N2-H2
 0.88 with sigma of 0.01
3.a Ternary CH refined with riding coordinates:
 C13(H13)
3.b Secondary CH2 refined with riding coordinates:
 C10(H10A,H10B), C11(H11A,H11B)
3.c Aromatic/amide H refined with riding coordinates:
 C4(H4), C6(H6), C7(H7), C8(H8), C9(H9), C15(H15), C16(H16), C17(H17),
 C18(H18), C19(H19)
3.d Idealised Me refined as rotating group:
 C12(H12A,H12B,H12C), C22(H22A,H22B,H22C), C23(H23A,H23B,H23C), C24(H24A,H24B,
 H24C)
;
_olex2_exptl_crystal_mounting_method 'mounted on a nylon loop'
_olex2_submission_special_instructions 'No special instructions were received'
_oxdiff_exptl_absorpt_empirical_details
;
Empirical correction (ABSPACK) includes:
- Absorption correction using spherical harmonics
- Frame scaling
;
_oxdiff_exptl_absorpt_empirical_full_max 1.618
_oxdiff_exptl_absorpt_empirical_full_min 0.733

loop_
_space_group_symop_operation_xyz
'x, y, z'
'x+1/2, -y, z'
'x+1/2, y+1/2, z+1/2'
'x+1, -y+1/2, z+1/2'

loop_
_atom_site_label
_atom_site_type_symbol
_atom_site_fract_x
_atom_site_fract_y
_atom_site_fract_z
_atom_site_U_iso_or_equiv
_atom_site_adp_type
_atom_site_occupancy
_atom_site_site_symmetry_order
_atom_site_calc_flag
_atom_site_refinement_flags_posn
O1 O 0.8313(2) 0.03898(8) 0.8626(2) 0.0205(4) Uani 1 1 d .
O2 O 0.5067(2) 0.15878(9) 0.7445(2) 0.0239(5) Uani 1 1 d .
O3 O 0.7081(2) 0.24792(8) 1.0175(2) 0.0216(4) Uani 1 1 d .
N1 N 0.7595(2) 0.14834(10) 0.8939(3) 0.0170(5) Uani 1 1 d .
N2 N 0.6715(3) 0.29023(10) 0.7974(3) 0.0183(5) Uani 1 1 d D
C1 C 0.8762(3) 0.12050(11) 1.0138(3) 0.0165(5) Uani 1 1 d .
C2 C 0.9127(3) 0.06692(11) 0.9950(3) 0.0179(6) Uani 1 1 d .
C3 C 0.6766(3) 0.03036(12) 0.8301(3) 0.0191(6) Uani 1 1 d .
C4 C 0.5823(3) 0.07038(12) 0.8314(3) 0.0199(6) Uani 1 1 d .
H4 H 0.4882 0.0603 0.8376 0.024 Uiso 1 1 calc R
C5 C 0.6122(3) 0.12909(11) 0.8239(3) 0.0188(6) Uani 1 1 d .
C6 C 0.9611(3) 0.14673(12) 1.1482(3) 0.0183(6) Uani 1 1 d .
H6 H 0.9357 0.1829 1.1642 0.022 Uiso 1 1 calc R
C7 C 1.0823(3) 0.12026(13) 1.2584(3) 0.0226(6) Uani 1 1 d .
H7 H 1.1399 0.1383 1.3499 0.027 Uiso 1 1 calc R
C8 C 1.1203(4) 0.06715(13) 1.2359(4) 0.0256(6) Uani 1 1 d .
H8 H 1.2055 0.0494 1.3108 0.031 Uiso 1 1 calc R
C9 C 1.0340(3) 0.04028(13) 1.1045(3) 0.0222(6) Uani 1 1 d .
H9 H 1.0579 0.0038 1.0896 0.027 Uiso 1 1 calc R
C10 C 0.6318(3) -0.02709(12) 0.7809(4) 0.0229(6) Uani 1 1 d .
H10A H 0.5302 -0.0349 0.7831 0.028 Uiso 1 1 calc R
H10B H 0.7081 -0.0522 0.8516 0.028 Uiso 1 1 calc R
C11 C 0.6234(3) -0.03710(13) 0.6228(4) 0.0244(6) Uani 1 1 d .
H11A H 0.7228 -0.0266 0.6191 0.029 Uiso 1 1 calc R
H11B H 0.6073 -0.0764 0.5996 0.029 Uiso 1 1 calc R
C12 C 0.4940(4) -0.00505(14) 0.5049(4) 0.0284(7) Uani 1 1 d .
H12A H 0.4906 -0.0137 0.4056 0.043 Uiso 1 1 calc GR
H12B H 0.5126 0.0340 0.5241 0.043 Uiso 1 1 calc GR
H12C H 0.3955 -0.0148 0.5092 0.043 Uiso 1 1 calc GR
H2 H 0.682(5) 0.2859(16) 0.712(3) 0.034 Uiso 1 1 d DR
C13 C 0.7899(3) 0.20218(11) 0.8424(3) 0.0174(6) Uani 1 1 d .
H13 H 0.7380 0.2017 0.7308 0.021 Uiso 1 1 calc R
C14 C 0.9606(3) 0.21035(12) 0.8810(3) 0.0181(6) Uani 1 1 d .
C15 C 1.0452(3) 0.25223(12) 0.9737(3) 0.0220(6) Uani 1 1 d .
H15 H 0.9964 0.2766 1.0168 0.026 Uiso 1 1 calc R
C16 C 1.2009(3) 0.25870(13) 1.0037(4) 0.0258(6) Uani 1 1 d .
H16 H 1.2582 0.2870 1.0684 0.031 Uiso 1 1 calc R
C17 C 1.2724(3) 0.22415(13) 0.9400(4) 0.0258(7) Uani 1 1 d .
H17 H 1.3780 0.2292 0.9588 0.031 Uiso 1 1 calc R
C18 C 1.1893(3) 0.18188(13) 0.8479(3) 0.0231(6) Uani 1 1 d .
H18 H 1.2384 0.1578 0.8045 0.028 Uiso 1 1 calc R
C19 C 1.0351(3) 0.17501(12) 0.8196(3) 0.0203(6) Uani 1 1 d .
H19 H 0.9792 0.1459 0.7575 0.024 Uiso 1 1 calc R
C20 C 0.7165(3) 0.24878(11) 0.8949(3) 0.0169(6) Uani 1 1 d .
C21 C 0.6126(3) 0.34365(11) 0.8217(3) 0.0189(6) Uani 1 1 d .
C22 C 0.4680(3) 0.33635(13) 0.8524(4) 0.0241(6) Uani 1 1 d .
H22A H 0.3916 0.3153 0.7710 0.036 Uiso 1 1 calc GR
H22B H 0.4253 0.3721 0.8587 0.036 Uiso 1 1 calc GR
H22C H 0.4943 0.3169 0.9470 0.036 Uiso 1 1 calc GR
C23 C 0.5748(4) 0.37642(12) 0.6787(4) 0.0247(6) Uani 1 1 d .
H23A H 0.6687 0.3816 0.6610 0.037 Uiso 1 1 calc GR
H23B H 0.5333 0.4120 0.6890 0.037 Uiso 1 1 calc GR
H23C H 0.4983 0.3567 0.5943 0.037 Uiso 1 1 calc GR
C24 C 0.7376(4) 0.37263(13) 0.9513(4) 0.0246(6) Uani 1 1 d .
H24A H 0.7619 0.3515 1.0432 0.037 Uiso 1 1 calc GR
H24B H 0.7013 0.4089 0.9636 0.037 Uiso 1 1 calc GR
H24C H 0.8302 0.3761 0.9305 0.037 Uiso 1 1 calc GR

loop_
_atom_site_aniso_label
_atom_site_aniso_U_11
_atom_site_aniso_U_22
_atom_site_aniso_U_33
_atom_site_aniso_U_23
_atom_site_aniso_U_13
_atom_site_aniso_U_12
O1 0.0169(9) 0.0225(10) 0.0227(10) -0.0045(8) 0.0086(8) -0.0017(8)
O2 0.0171(9) 0.0251(11) 0.0255(11) 0.0011(9) 0.0045(8) 0.0036(8)
O3 0.0277(10) 0.0211(11) 0.0187(10) 0.0000(8) 0.0119(8) 0.0020(8)
N1 0.0150(10) 0.0165(12) 0.0179(12) 0.0019(9) 0.0048(9) 0.0006(9)
N2 0.0207(11) 0.0189(12) 0.0160(12) -0.0002(9) 0.0080(9) 0.0024(9)
C1 0.0172(12) 0.0181(14) 0.0152(13) 0.0034(10) 0.0074(11) 0.0005(10)
C2 0.0176(13) 0.0186(14) 0.0180(14) -0.0013(11) 0.0076(11) -0.0020(10)
C3 0.0169(12) 0.0233(15) 0.0177(14) -0.0002(11) 0.0077(11) -0.0030(11)
C4 0.0189(12) 0.0213(15) 0.0196(14) -0.0009(11) 0.0077(11) -0.0025(11)
C5 0.0186(13) 0.0189(15) 0.0206(14) -0.0034(11) 0.0095(11) -0.0006(11)
C6 0.0191(12) 0.0191(15) 0.0176(14) 0.0001(10) 0.0083(11) -0.0003(10)
C7 0.0210(13) 0.0283(16) 0.0176(15) 0.0005(12) 0.0068(12) -0.0034(12)
C8 0.0225(13) 0.0273(17) 0.0234(16) 0.0070(12) 0.0054(12) 0.0014(12)
C9 0.0224(14) 0.0196(15) 0.0248(15) 0.0038(12) 0.0098(12) 0.0025(11)
C10 0.0245(13) 0.0184(15) 0.0297(16) -0.0028(12) 0.0149(12) -0.0037(11)
C11 0.0240(13) 0.0243(16) 0.0275(16) -0.0049(12) 0.0130(12) -0.0002(12)
C12 0.0274(15) 0.0297(18) 0.0276(16) -0.0031(13) 0.0106(13) -0.0001(13)
C13 0.0191(12) 0.0161(14) 0.0168(13) 0.0018(10) 0.0068(11) 0.0015(10)
C14 0.0193(13) 0.0191(14) 0.0162(13) 0.0034(11) 0.0073(11) -0.0004(10)
C15 0.0235(14) 0.0193(14) 0.0226(15) 0.0004(11) 0.0087(12) 0.0006(11)
C16 0.0234(14) 0.0243(16) 0.0254(16) 0.0020(12) 0.0053(12) -0.0037(12)
C17 0.0195(13) 0.0265(17) 0.0303(17) 0.0081(13) 0.0087(12) -0.0003(12)
C18 0.0212(13) 0.0267(17) 0.0237(15) 0.0058(11) 0.0113(12) 0.0055(11)
C19 0.0203(13) 0.0207(15) 0.0192(14) 0.0010(11) 0.0069(11) 0.0003(11)
C20 0.0167(12) 0.0175(14) 0.0164(14) -0.0004(10) 0.0064(11) -0.0009(10)
C21 0.0179(12) 0.0170(14) 0.0209(14) -0.0001(11) 0.0069(11) 0.0010(11)
C22 0.0221(13) 0.0219(16) 0.0308(18) -0.0006(12) 0.0131(12) 0.0014(12)
C23 0.0278(14) 0.0210(15) 0.0246(16) 0.0028(12) 0.0097(12) 0.0025(12)
C24 0.0274(14) 0.0198(15) 0.0238(16) -0.0032(11) 0.0074(12) -0.0016(12)

loop_
_atom_type_symbol
_atom_type_description
_atom_type_scat_dispersion_real
_atom_type_scat_dispersion_imag
_atom_type_scat_source
C C 0.0181 0.0091 'International Tables Vol C Tables 4.2.6.8 and 6.1.1.4'
H H 0.0000 0.0000 'International Tables Vol C Tables 4.2.6.8 and 6.1.1.4'
N N 0.0311 0.0180 'International Tables Vol C Tables 4.2.6.8 and 6.1.1.4'
O O 0.0492 0.0322 'International Tables Vol C Tables 4.2.6.8 and 6.1.1.4'

loop_
_exptl_crystal_face_index_h
_exptl_crystal_face_index_k
_exptl_crystal_face_index_l
_exptl_crystal_face_perp_dist
0 16 0 0.0197
0 -16 0 0.0557
1 3 5 0.1188
0 -7 -5 0.1468
-5 9 0 0.0446
5 -8 0 0.0604
-5 -6 1 0.0648
5 7 0 0.0448
1 12 -4 0.0920
-6 -3 0 0.0644
-2 -9 5 0.1396

loop_
_geom_angle_atom_site_label_1
_geom_angle_atom_site_label_2
_geom_angle_atom_site_label_3
_geom_angle
C3 O1 C2 115.5(2)
C1 N1 C13 121.0(2)
C5 N1 C1 123.1(2)
C5 N1 C13 115.9(2)
C20 N2 C21 126.2(2)
C2 C1 N1 119.9(2)
C2 C1 C6 118.8(3)
C6 C1 N1 121.3(3)
C1 C2 O1 120.9(2)
C9 C2 O1 117.7(3)
C9 C2 C1 121.3(3)
O1 C3 C10 110.8(2)
C4 C3 O1 122.5(3)
C4 C3 C10 126.4(3)
C3 C4 C5 125.3(3)
O2 C5 N1 121.3(2)
O2 C5 C4 119.1(3)
N1 C5 C4 119.3(2)
C7 C6 C1 120.2(3)
C6 C7 C8 120.3(3)
C9 C8 C7 119.9(3)
C2 C9 C8 119.5(3)
C3 C10 C11 111.6(3)
C12 C11 C10 112.3(3)
N1 C13 C14 111.4(2)
N1 C13 C20 112.2(2)
C14 C13 C20 113.5(2)
C15 C14 C13 122.5(2)
C15 C14 C19 118.7(3)
C19 C14 C13 118.8(2)
C14 C15 C16 120.4(3)
C17 C16 C15 120.3(3)
C16 C17 C18 119.8(3)
C19 C18 C17 119.9(3)
C18 C19 C14 120.8(3)
O3 C20 N2 125.3(3)
O3 C20 C13 121.8(2)
N2 C20 C13 112.8(2)
N2 C21 C22 110.7(2)
N2 C21 C23 106.6(2)
N2 C21 C24 109.3(2)
C22 C21 C23 110.0(2)
C24 C21 C22 110.8(2)
C24 C21 C23 109.5(2)

loop_
_geom_bond_atom_site_label_1
_geom_bond_atom_site_label_2
_geom_bond_distance
O1 C2 1.392(3)
O1 C3 1.386(3)
O2 C5 1.229(4)
O3 C20 1.231(3)
N1 C1 1.423(3)
N1 C5 1.369(3)
N1 C13 1.483(3)
N2 C20 1.341(4)
N2 C21 1.482(4)
C1 C2 1.391(4)
C1 C6 1.392(4)
C2 C9 1.381(4)
C3 C4 1.332(4)
C3 C10 1.496(4)
C4 C5 1.476(4)
C6 C7 1.382(4)
C7 C8 1.394(5)
C8 C9 1.382(4)
C10 C11 1.533(4)
C11 C12 1.522(4)
C13 C14 1.520(4)
C13 C20 1.530(4)
C14 C15 1.392(4)
C14 C19 1.396(4)
C15 C16 1.394(4)
C16 C17 1.379(5)
C17 C18 1.392(5)
C18 C19 1.384(4)
C21 C22 1.524(4)
C21 C23 1.525(4)
C21 C24 1.520(4)

loop_
_exptl_oxdiff_crystal_face_indexfrac_h
_exptl_oxdiff_crystal_face_indexfrac_k
_exptl_oxdiff_crystal_face_indexfrac_l
_exptl_oxdiff_crystal_face_x
_exptl_oxdiff_crystal_face_y
_exptl_oxdiff_crystal_face_z
0.0030 16.0066 -0.0020 0.6790 -0.1038 0.7325
-0.0030 -16.0066 0.0020 -0.6790 0.1038 -0.7325
1.0102 3.0076 4.9896 -0.5596 -0.2631 0.7407
-0.0096 -7.0081 -4.9896 0.3367 0.1216 -0.8980
-5.0049 8.9981 0.0012 0.6477 0.7787 0.2831
5.0050 -7.9977 -0.0014 -0.6052 -0.7852 -0.2373
-5.0060 -6.0071 1.0012 -0.1156 0.8608 -0.2881
5.0079 7.0085 -0.0032 0.0313 -0.8825 0.4494
0.9969 12.0019 -3.9943 0.9631 -0.1843 0.1131
-6.0084 -3.0080 0.0032 0.1916 1.0240 -0.2921
-1.9960 -9.0007 4.9925 -0.9094 0.3170 0.1139
